data_4512400
loop_
_publ_author_name
'Fu, Ruibiao'
'Hu, Shengmin'
'Wu, Xintao'

_publ_section_title
;
 New 3D Lanthanide Phosphonates: Syntheses, Crystal Structure, Thermal
 Stability, Luminescence, and Magnetism
;
_journal_issue 12
_journal_name_full 'Crystal Growth &amp; Design'
_journal_page_first 6197
_journal_paper_doi 10.1021/cg501355t
_journal_volume 14
_journal_year 2014
_chemical_formula_sum 'C3 H8 N O7 P2 Sm'
_chemical_formula_weight 382.39
_chemical_name_systematic
; 
 ? 
;
_space_group_IT_number 62
_symmetry_cell_setting orthorhombic
_symmetry_space_group_name_Hall '-P 2ac 2n'
_symmetry_space_group_name_H-M 'P n m a'
_atom_sites_solution_hydrogens geom
_atom_sites_solution_primary direct
_atom_sites_solution_secondary difmap
_audit_creation_method SHELXL-97
_cell_angle_alpha 90.00
_cell_angle_beta 90.00
_cell_angle_gamma 90.00
_cell_formula_units_Z 4
_cell_length_a 9.9759(14)
_cell_length_b 8.2021(17)
_cell_length_c 10.2816(16)
_cell_measurement_reflns_used 2495
_cell_measurement_temperature 293(2)
_cell_measurement_theta_max 27.4739
_cell_measurement_theta_min 2.8445
_cell_volume 841.3(2)
_computing_cell_refinement 'CrystalClear (Rigaku Inc., 2008)'
_computing_data_collection 'CrystalClear (Rigaku Inc., 2008)'
_computing_data_reduction 'CrystalClear (Rigaku Inc., 2008)'
_computing_molecular_graphics 'Bruker SHELXTL'
_computing_publication_material 'Bruker SHELXTL'
_computing_structure_refinement 'SHELXL-97 (Sheldrick, 1997)'
_computing_structure_solution 'SHELXS-97 (Sheldrick, 1990)'
_diffrn_ambient_temperature 293(2)
_diffrn_measured_fraction_theta_full 0.990
_diffrn_measured_fraction_theta_max 0.990
_diffrn_measurement_device_type 'Saturn724+ (2x2 bin mode)'
_diffrn_measurement_method '\w scans'
_diffrn_radiation_monochromator graphite
_diffrn_radiation_source 'fine-focus sealed tube'
_diffrn_radiation_type MoK\a
_diffrn_radiation_wavelength 0.71073
_diffrn_reflns_av_R_equivalents 0.0322
_diffrn_reflns_av_sigmaI/netI 0.0263
_diffrn_reflns_limit_h_max 12
_diffrn_reflns_limit_h_min -12
_diffrn_reflns_limit_k_max 10
_diffrn_reflns_limit_k_min -10
_diffrn_reflns_limit_l_max 13
_diffrn_reflns_limit_l_min -13
_diffrn_reflns_number 5627
_diffrn_reflns_theta_full 27.51
_diffrn_reflns_theta_max 27.51
_diffrn_reflns_theta_min 2.85
_exptl_absorpt_coefficient_mu 7.373
_exptl_absorpt_correction_T_max 1.0000
_exptl_absorpt_correction_T_min 0.8321
_exptl_absorpt_correction_type multi-scan
_exptl_absorpt_process_details 'CrystalClear (Rigaku Inc., 2008)'
_exptl_crystal_colour colorless
_exptl_crystal_density_diffrn 3.019
_exptl_crystal_density_method 'not measured'
_exptl_crystal_description needle
_exptl_crystal_F_000 724
_exptl_crystal_size_max 0.7000
_exptl_crystal_size_mid 0.0400
_exptl_crystal_size_min 0.0200
_refine_diff_density_max 0.830
_refine_diff_density_min -1.091
_refine_diff_density_rms 0.174
_refine_ls_extinction_method none
_refine_ls_goodness_of_fit_ref 1.048
_refine_ls_hydrogen_treatment constr
_refine_ls_matrix_type full
_refine_ls_number_parameters 92
_refine_ls_number_reflns 1025
_refine_ls_number_restraints 0
_refine_ls_restrained_S_all 1.048
_refine_ls_R_factor_all 0.0291
_refine_ls_R_factor_gt 0.0284
_refine_ls_shift/su_max 0.008
_refine_ls_shift/su_mean 0.001
_refine_ls_structure_factor_coef Fsqd
_refine_ls_weighting_details 'calc w=1/[\s^2^(Fo^2^)+(0.0000P)^2^+15.2543P] where P=(Fo^2^+2Fc^2^)/3'
_refine_ls_weighting_scheme calc
_refine_ls_wR_factor_gt 0.0650
_refine_ls_wR_factor_ref 0.0653
_reflns_number_gt 1012
_reflns_number_total 1025
_reflns_threshold_expression >2sigma(I)
_cod_data_source_file 3.cif
_cod_data_source_block f1
_cod_depositor_comments
;
The following automatic conversions were performed:

'_exptl_absorpt_correction_type' value 'Multi-scan' changed to
'multi-scan' according to
/home/saulius/struct/COD-crude-data--automatic-downloads/rss-feeds/ACS/lib/dictionaries/cif_core.dic
dictionary named 'cif_core.dic' version 2.4.2 from 2011-04-26.

Automatic conversion script
Id: cif_fix_values 2935 2014-11-11 08:27:57Z andrius 

 Adding full bibliography for 4512398--4512401.cif.
;
_cod_original_sg_symbol_H-M Pnma
_cod_database_code 4512400

loop_
_symmetry_equiv_pos_as_xyz
'x, y, z'
'-x+1/2, -y, z+1/2'
'-x, y+1/2, -z'
'x+1/2, -y+1/2, -z+1/2'
'-x, -y, -z'
'x-1/2, y, -z-1/2'
'x, -y-1/2, z'
'-x-1/2, y-1/2, z-1/2'

loop_
_atom_site_label
_atom_site_type_symbol
_atom_site_fract_x
_atom_site_fract_y
_atom_site_fract_z
_atom_site_U_iso_or_equiv
_atom_site_adp_type
_atom_site_occupancy
_atom_site_symmetry_multiplicity
_atom_site_calc_flag
_atom_site_refinement_flags
Sm1 Sm -0.11562(4) 0.7500 0.63371(4) 0.01048(12) Uani 1 2 d S
P1 P 0.19483(14) 0.93763(18) 0.60688(14) 0.0133(3) Uani 1 1 d .
O1 O 0.0560(4) 0.9420(6) 0.6679(5) 0.0318(12) Uani 1 1 d .
O2 O 0.2198(4) 1.0765(5) 0.5138(4) 0.0212(9) Uani 1 1 d .
O3 O 0.3058(4) 0.9273(5) 0.7072(4) 0.0204(9) Uani 1 1 d .
O4 O 0.0648(6) 0.7500 0.4435(6) 0.0215(13) Uani 1 2 d S
H1 H 0.029(19) 0.87(2) 0.407(19) 0.08(7) Uiso 0.50 1 d P
N1 N 0.5490(9) 0.7500 0.3512(9) 0.035(2) Uani 1 2 d S
H4 H 0.528(11) 0.872(14) 0.296(11) 0.10(4) Uiso 1 1 d .
H5 H 0.641(16) 0.7500 0.388(15) 0.08(5) Uiso 1 2 d S
C1 C 0.1962(8) 0.7500 0.5092(8) 0.0150(16) Uani 1 2 d S
C2 C 0.3066(8) 0.7500 0.4045(8) 0.0207(18) Uani 1 2 d S
H2 H 0.292(6) 0.860(7) 0.356(6) 0.012(15) Uiso 1 1 d .
C3 C 0.4484(10) 0.7500 0.4589(10) 0.030(2) Uani 1 2 d S
H3 H 0.468(9) 0.856(11) 0.512(9) 0.07(3) Uiso 1 1 d .

loop_
_atom_site_aniso_label
_atom_site_aniso_U_11
_atom_site_aniso_U_22
_atom_site_aniso_U_33
_atom_site_aniso_U_23
_atom_site_aniso_U_13
_atom_site_aniso_U_12
Sm1 0.0127(2) 0.0106(2) 0.00820(19) 0.000 0.00053(14) 0.000
P1 0.0133(6) 0.0105(7) 0.0162(7) 0.0018(5) -0.0003(5) -0.0007(5)
O1 0.021(2) 0.025(3) 0.049(3) -0.021(2) 0.016(2) -0.0098(19)
O2 0.027(2) 0.014(2) 0.022(2) 0.0070(18) -0.0087(18) -0.0046(18)
O3 0.029(2) 0.018(2) 0.014(2) 0.0001(17) -0.0063(17) 0.0049(18)
O4 0.016(3) 0.031(4) 0.017(3) 0.000 -0.004(2) 0.000
N1 0.023(4) 0.056(6) 0.026(5) 0.000 0.008(4) 0.000
C1 0.010(4) 0.020(4) 0.015(4) 0.000 0.001(3) 0.000
C2 0.016(4) 0.029(5) 0.016(4) 0.000 0.002(3) 0.000
C3 0.018(5) 0.049(7) 0.023(5) 0.000 0.010(4) 0.000

loop_
_atom_type_symbol
_atom_type_description
_atom_type_scat_dispersion_real
_atom_type_scat_dispersion_imag
_atom_type_scat_source
C C 0.0033 0.0016 'International Tables Vol C Tables 4.2.6.8 and 6.1.1.4'
H H 0.0000 0.0000 'International Tables Vol C Tables 4.2.6.8 and 6.1.1.4'
N N 0.0061 0.0033 'International Tables Vol C Tables 4.2.6.8 and 6.1.1.4'
O O 0.0106 0.0060 'International Tables Vol C Tables 4.2.6.8 and 6.1.1.4'
P P 0.1023 0.0942 'International Tables Vol C Tables 4.2.6.8 and 6.1.1.4'
Sm Sm -0.1638 3.4418 'International Tables Vol C Tables 4.2.6.8 and 6.1.1.4'

loop_
_geom_angle_atom_site_label_1
_geom_angle_atom_site_label_2
_geom_angle_atom_site_label_3
_geom_angle
_geom_angle_site_symmetry_1
_geom_angle_site_symmetry_3
O3 Sm1 O3 77.4(2) 6_557 4_466
O3 Sm1 O2 133.71(15) 6_557 3_546
O3 Sm1 O2 85.72(15) 4_466 3_546
O3 Sm1 O2 85.72(15) 6_557 5_576
O3 Sm1 O2 133.71(15) 4_466 5_576
O2 Sm1 O2 75.5(2) 3_546 5_576
O3 Sm1 O1 73.85(15) 6_557 .
O3 Sm1 O1 123.99(17) 4_466 .
O2 Sm1 O1 146.35(16) 3_546 .
O2 Sm1 O1 90.75(17) 5_576 .
O3 Sm1 O1 123.99(17) 6_557 7_575
O3 Sm1 O1 73.85(15) 4_466 7_575
O2 Sm1 O1 90.75(17) 3_546 7_575
O2 Sm1 O1 146.35(16) 5_576 7_575
O1 Sm1 O1 84.0(2) . 7_575
O3 Sm1 O4 138.25(12) 6_557 .
O3 Sm1 O4 138.25(11) 4_466 .
O2 Sm1 O4 79.80(15) 3_546 .
O2 Sm1 O4 79.80(15) 5_576 .
O1 Sm1 O4 67.47(14) . .
O1 Sm1 O4 67.47(14) 7_575 .
O2 P1 O3 110.7(2) . .
O2 P1 O1 113.2(3) . .
O3 P1 O1 112.7(3) . .
O2 P1 C1 106.5(3) . .
O3 P1 C1 108.6(3) . .
O1 P1 C1 104.6(3) . .
P1 O1 Sm1 125.9(2) . .
P1 O2 Sm1 143.3(3) . 5_576
P1 O3 Sm1 139.5(3) . 6_657
C1 O4 Sm1 105.4(4) . .
O4 C1 C2 108.4(6) . .
O4 C1 P1 104.1(3) . .
C2 C1 P1 112.8(3) . .
O4 C1 P1 104.1(3) . 7_575
C2 C1 P1 112.8(3) . 7_575
P1 C1 P1 113.8(4) . 7_575
C3 C2 C1 114.1(7) . .
N1 C3 C2 110.6(8) . .

loop_
_geom_bond_atom_site_label_1
_geom_bond_atom_site_label_2
_geom_bond_distance
_geom_bond_site_symmetry_2
Sm1 O3 2.325(4) 6_557
Sm1 O3 2.325(4) 4_466
Sm1 O2 2.325(4) 3_546
Sm1 O2 2.325(4) 5_576
Sm1 O1 2.352(4) .
Sm1 O1 2.352(4) 7_575
Sm1 O4 2.657(6) .
P1 O2 1.509(4) .
P1 O3 1.515(4) .
P1 O1 1.521(4) .
P1 C1 1.838(5) .
O2 Sm1 2.325(4) 5_576
O3 Sm1 2.325(4) 6_657
O4 C1 1.475(9) .
N1 C3 1.494(12) .
C1 C2 1.540(11) .
C1 P1 1.838(5) 7_575
C2 C3 1.521(13) .
